data_7248805
loop_
_publ_author_name
'Delegkou, Maria-Ioanna'
'Panagiotou, Nikos'
'Papatriantafyllopoulou, Constantina'
'Tasiopoulos, Anastasios'
'Papaioannou, Dionissios'
'Perlepes, Spyros P.'
'Nastopoulos, Vassilios'

_publ_section_title
;
 Solvatomorphism with polar protic/aprotic and non-polar solvents in a
 series of complexes derived from the
 5-phenylimidazole/tetrafluoroborate/copper(ii) reaction system
;
_journal_issue 26
_journal_name_full CrystEngComm
_journal_page_first 3574
_journal_page_last 3592
_journal_paper_doi 10.1039/D4CE00304G
_journal_volume 26
_journal_year 2024
_chemical_formula_moiety 'C36 H32 B2 Cu F8 N8, 2(C3 H6 O), 2(H2 O)'
_chemical_formula_sum 'C42 H48 B2 Cu F8 N8 O4'
_chemical_formula_weight 966.04
_space_group_crystal_system monoclinic
_space_group_IT_number 14
_space_group_name_Hall '-P 2ybc'
_space_group_name_H-M_alt 'P 1 21/c 1'
_atom_sites_solution_hydrogens mixed
_atom_sites_solution_primary direct
_atom_sites_solution_secondary difmap
_audit_creation_method SHELXL-2019/3
_audit_update_record
;
2024-03-21 deposited with the CCDC.	2024-06-02 downloaded from the CCDC.
;
_cell_angle_alpha 90
_cell_angle_beta 106.136(5)
_cell_angle_gamma 90
_cell_formula_units_Z 2
_cell_length_a 8.8391(5)
_cell_length_b 26.4003(12)
_cell_length_c 9.9765(5)
_cell_measurement_reflns_used 4339
_cell_measurement_temperature 100(2)
_cell_measurement_theta_max 28.4160
_cell_measurement_theta_min 3.3740
_cell_volume 2236.4(2)
_computing_cell_refinement 'CrysAlisPro 1.171.38.43 (Rigaku OD, 2015)'
_computing_data_collection 'CrysAlisPro 1.171.38.43 (Rigaku OD, 2015)'
_computing_data_reduction 'CrysAlisPro 1.171.38.43 (Rigaku OD, 2015)'
_computing_molecular_graphics 'PLATON v.270519 (Spek, 2009); MERCURY v.2020.3.0 (Macrae et al. 2020)'
_computing_publication_material 'WINGX v.2018.3 (Farrugia, 2012); OLEX2 v.1.3.0 (Dolomanov et al., 2009)'
_computing_structure_refinement 'SHELXL-2019/3 (Sheldrick, 2019)'
_computing_structure_solution 'SIR92 (Altomare et al., 1994); SHELXT-2018/2 (Sheldrick, 2018)'
_diffrn_ambient_temperature 100(2)
_diffrn_detector_area_resol_mean 10.4223
_diffrn_measured_fraction_theta_full 0.996
_diffrn_measured_fraction_theta_max 0.996
_diffrn_measurement_device_type 'Oxford Diffraction SuperNova with Atlas CCD detector'
_diffrn_measurement_method '\w scans'
_diffrn_radiation_type MoK\a
_diffrn_radiation_wavelength 0.71073
_diffrn_reflns_av_R_equivalents 0.0731
_diffrn_reflns_av_unetI/netI 0.0921
_diffrn_reflns_Laue_measured_fraction_full 0.996
_diffrn_reflns_Laue_measured_fraction_max 0.996
_diffrn_reflns_limit_h_max 8
_diffrn_reflns_limit_h_min -10
_diffrn_reflns_limit_k_max 32
_diffrn_reflns_limit_k_min -31
_diffrn_reflns_limit_l_max 11
_diffrn_reflns_limit_l_min -12
_diffrn_reflns_number 14738
_diffrn_reflns_point_group_measured_fraction_full 0.996
_diffrn_reflns_point_group_measured_fraction_max 0.996
_diffrn_reflns_theta_full 25.242
_diffrn_reflns_theta_max 25.999
_diffrn_reflns_theta_min 3.334
_diffrn_source 'SuperNova (Mo) X-ray Source'
_exptl_absorpt_coefficient_mu 0.573
_exptl_absorpt_correction_T_max 1.0000
_exptl_absorpt_correction_T_min 0.7524
_exptl_absorpt_correction_type multi-scan
_exptl_absorpt_process_details
;
CrysAlisPro 1.171.38.43 (Rigaku Oxford Diffraction, 2015)
Empirical absorption correction using spherical harmonics,
 implemented in SCALE3 ABSPACK scaling algorithm.
;
_exptl_crystal_colour 'pale purple'
_exptl_crystal_density_diffrn 1.435
_exptl_crystal_density_method 'not measured'
_exptl_crystal_description prism
_exptl_crystal_F_000 998
_exptl_crystal_recrystallization_method 'Re-crystallisation from solvent: Acetone/n-hexane'
_exptl_crystal_size_max 0.18
_exptl_crystal_size_mid 0.14
_exptl_crystal_size_min 0.12
_refine_diff_density_max 0.369
_refine_diff_density_min -0.500
_refine_diff_density_rms 0.068
_refine_ls_extinction_method none
_refine_ls_goodness_of_fit_ref 1.025
_refine_ls_hydrogen_treatment mixed
_refine_ls_matrix_type full
_refine_ls_number_parameters 345
_refine_ls_number_reflns 4369
_refine_ls_number_restraints 214
_refine_ls_restrained_S_all 1.055
_refine_ls_R_factor_all 0.0715
_refine_ls_R_factor_gt 0.0442
_refine_ls_shift/su_max 0.000
_refine_ls_shift/su_mean 0.000
_refine_ls_structure_factor_coef Fsqd
_refine_ls_weighting_details 'w=1/[\s^2^(Fo^2^)+(0.0289P)^2^+0.2654P] where P=(Fo^2^+2Fc^2^)/3'
_refine_ls_weighting_scheme calc
_refine_ls_wR_factor_gt 0.0839
_refine_ls_wR_factor_ref 0.0925
_reflns_Friedel_coverage 0.000
_reflns_number_gt 3271
_reflns_number_total 4369
_reflns_threshold_expression 'I > 2\s(I)'
_cod_data_source_file d4ce00304g2.cif
_cod_data_source_block 1
_cod_depositor_comments 'Adding full bibliography for 7248805--7248823.cif.'
_cod_original_cell_volume 2236.3(2)
_cod_original_sg_symbol_H-M 'P 21/c'
_cod_database_code 7248805
_shelx_shelxl_version_number 2019/3
_shelx_space_group_comment
;
The symmetry employed for this shelxl refinement is uniquely defined
by the following loop, which should always be used as a source of
symmetry information in preference to the above space-group names.
They are only intended as comments.
;
_shelx_estimated_absorpt_t_min 0.904
_shelx_estimated_absorpt_t_max 0.934

loop_
_space_group_symop_operation_xyz
'x, y, z'
'-x, y+1/2, -z+1/2'
'-x, -y, -z'
'x, -y-1/2, z-1/2'

loop_
_atom_site_label
_atom_site_type_symbol
_atom_site_fract_x
_atom_site_fract_y
_atom_site_fract_z
_atom_site_U_iso_or_equiv
_atom_site_adp_type
_atom_site_occupancy
_atom_site_site_symmetry_order
_atom_site_calc_flag
_atom_site_refinement_flags_posn
_atom_site_refinement_flags_adp
_atom_site_refinement_flags_occupancy
_atom_site_disorder_assembly
_atom_site_disorder_group
Cu Cu 1.000000 0.000000 1.000000 0.01418(12) Uani 1 2 d S . P . .
N1A N 1.2563(2) 0.03117(7) 1.40279(19) 0.0159(4) Uani 1 1 d D . . . .
H1A H 1.252(3) 0.0347(9) 1.4896(18) 0.024 Uiso 1 1 d D U . . .
N1B N 0.7241(2) 0.12170(7) 1.0488(2) 0.0189(5) Uani 1 1 d D . . . .
H1B H 0.633(2) 0.1348(9) 1.042(3) 0.028 Uiso 1 1 d D U . . .
C2A C 1.1323(3) 0.01314(8) 1.3036(2) 0.0163(5) Uani 1 1 d . . . . .
H2A H 1.037167 0.001507 1.319592 0.020 Uiso 1 1 calc R U . . .
C2B C 0.7476(3) 0.07497(9) 1.0061(2) 0.0182(6) Uani 1 1 d . . . . .
H2B H 0.665940 0.051334 0.968068 0.022 Uiso 1 1 calc R U . . .
N3A N 1.1612(2) 0.01385(7) 1.18053(19) 0.0144(4) Uani 1 1 d . . . . .
N3B N 0.8982(2) 0.06601(7) 1.02342(19) 0.0168(5) Uani 1 1 d . . . . .
C4A C 1.3110(3) 0.03347(8) 1.2032(2) 0.0162(5) Uani 1 1 d . . . . .
H4A H 1.363126 0.038798 1.132945 0.019 Uiso 1 1 calc R U . . .
C4B C 0.9761(3) 0.11021(8) 1.0800(2) 0.0169(5) Uani 1 1 d . . . . .
H4B H 1.086791 0.115251 1.103717 0.020 Uiso 1 1 calc R U . . .
C5A C 1.3733(3) 0.04411(8) 1.3419(2) 0.0145(5) Uani 1 1 d . . . . .
C5B C 0.8692(3) 0.14504(8) 1.0960(2) 0.0165(5) Uani 1 1 d . . . . .
C6A C 1.5270(3) 0.06508(8) 1.4182(2) 0.0150(5) Uani 1 1 d . . . . .
C6B C 0.8911(3) 0.19598(8) 1.1585(2) 0.0174(5) Uani 1 1 d . . . . .
C7A C 1.5604(3) 0.07944(8) 1.5583(2) 0.0188(6) Uani 1 1 d . . . . .
H7A H 1.483327 0.075111 1.607436 0.023 Uiso 1 1 calc R U . . .
C7B C 0.7842(3) 0.21624(9) 1.2225(2) 0.0229(6) Uani 1 1 d . . . . .
H7B H 0.691943 0.197756 1.222459 0.027 Uiso 1 1 calc R U . . .
C8A C 1.7059(3) 0.10000(9) 1.6254(3) 0.0238(6) Uani 1 1 d . . . . .
H8A H 1.727725 0.109787 1.720460 0.029 Uiso 1 1 calc R U . . .
C8B C 0.8109(3) 0.26336(9) 1.2867(3) 0.0282(6) Uani 1 1 d . . . . .
H8B H 0.736607 0.277148 1.329557 0.034 Uiso 1 1 calc R U . . .
C9A C 1.8196(3) 0.10646(9) 1.5561(3) 0.0238(6) Uani 1 1 d . . . . .
H9A H 1.918833 0.120796 1.602834 0.029 Uiso 1 1 calc R U . . .
C9B C 0.9461(3) 0.29028(9) 1.2881(3) 0.0251(6) Uani 1 1 d . . . . .
H9B H 0.965562 0.322260 1.333257 0.030 Uiso 1 1 calc R U . . .
C10A C 1.7877(3) 0.09183(9) 1.4175(3) 0.0235(6) Uani 1 1 d . . . . .
H10A H 1.865567 0.095877 1.369129 0.028 Uiso 1 1 calc R U . . .
C10B C 1.0521(3) 0.27038(9) 1.2237(2) 0.0228(6) Uani 1 1 d . . . . .
H10B H 1.144425 0.288864 1.224102 0.027 Uiso 1 1 calc R U . . .
C11A C 1.6421(3) 0.07130(9) 1.3495(2) 0.0202(6) Uani 1 1 d . . . . .
H11A H 1.621110 0.061370 1.254515 0.024 Uiso 1 1 calc R U . . .
C11B C 1.0249(3) 0.22382(9) 1.1585(2) 0.0210(6) Uani 1 1 d . . . . .
H11B H 1.098030 0.210675 1.113366 0.025 Uiso 1 1 calc R U . . .
B B 1.2540(3) 0.06223(10) 0.7994(3) 0.0208(6) Uani 1 1 d D . . . .
F1A F 1.1800(7) 0.03433(19) 0.8770(7) 0.0311(13) Uani 0.38 1 d D U P A 1
F2A F 1.1930(14) 0.0504(3) 0.6575(8) 0.0291(17) Uani 0.38 1 d D U P A 1
F3A F 1.2042(6) 0.11452(16) 0.8080(5) 0.0325(12) Uani 0.38 1 d D U P A 1
F4A F 1.4100(6) 0.06054(19) 0.8409(6) 0.0362(12) Uani 0.38 1 d D U P A 1
F1B F 1.1444(4) 0.05389(12) 0.8724(4) 0.0244(8) Uani 0.62 1 d D U P A 2
F2B F 1.2029(8) 0.0390(2) 0.6683(5) 0.0288(11) Uani 0.62 1 d D U P A 2
F3B F 1.2845(4) 0.11172(11) 0.7874(3) 0.0392(8) Uani 0.62 1 d D U P A 2
F4B F 1.3950(4) 0.03729(12) 0.8755(3) 0.0376(8) Uani 0.62 1 d D U P A 2
O1 O 0.4265(2) 0.15756(7) 0.0411(2) 0.0343(5) Uani 1 1 d D . . . .
H1 H 0.369(3) 0.1477(11) -0.033(2) 0.051 Uiso 1 1 d D U . . .
H2 H 0.407(4) 0.1884(7) 0.046(3) 0.051 Uiso 1 1 d D U . . .
O2 O 0.3408(2) 0.24240(7) 0.56540(19) 0.0324(5) Uani 1 1 d . . . . .
C12 C 0.3434(3) 0.20825(9) 0.4845(3) 0.0246(6) Uani 1 1 d . . . . .
C13 C 0.2268(3) 0.16588(9) 0.4648(3) 0.0294(6) Uani 1 1 d . . . . .
H13A H 0.254637 0.143653 0.546648 0.044 Uiso 1 1 calc R U . . .
H13B H 0.228081 0.146407 0.381466 0.044 Uiso 1 1 calc R U . . .
H13C H 0.121159 0.179828 0.453264 0.044 Uiso 1 1 calc R U . . .
C14 C 0.4611(3) 0.20759(10) 0.4030(3) 0.0363(7) Uani 1 1 d . . . . .
H14A H 0.407447 0.212877 0.303989 0.054 Uiso 1 1 calc R U . . .
H14B H 0.515130 0.174795 0.415220 0.054 Uiso 1 1 calc R U . . .
H14C H 0.538244 0.234676 0.436255 0.054 Uiso 1 1 calc R U . . .

loop_
_atom_site_aniso_label
_atom_site_aniso_U_11
_atom_site_aniso_U_22
_atom_site_aniso_U_33
_atom_site_aniso_U_23
_atom_site_aniso_U_13
_atom_site_aniso_U_12
Cu 0.0146(3) 0.0164(2) 0.0109(2) -0.00136(17) 0.00260(16) -0.00041(16)
N1A 0.0207(13) 0.0184(10) 0.0090(10) -0.0015(9) 0.0049(8) -0.0013(8)
N1B 0.0169(13) 0.0214(11) 0.0181(11) -0.0002(9) 0.0042(9) 0.0031(9)
C2A 0.0177(15) 0.0151(12) 0.0158(12) 0.0010(10) 0.0040(10) -0.0011(9)
C2B 0.0174(16) 0.0193(13) 0.0167(13) -0.0015(10) 0.0025(10) 0.0012(10)
N3A 0.0149(12) 0.0163(10) 0.0124(10) 0.0002(8) 0.0047(8) -0.0009(8)
N3B 0.0168(13) 0.0193(11) 0.0136(10) -0.0009(8) 0.0030(8) 0.0006(8)
C4A 0.0171(15) 0.0172(12) 0.0149(12) 0.0017(10) 0.0054(10) -0.0003(9)
C4B 0.0158(15) 0.0201(13) 0.0149(12) -0.0002(10) 0.0045(10) -0.0021(10)
C5A 0.0147(14) 0.0142(12) 0.0152(12) 0.0015(10) 0.0049(10) 0.0020(9)
C5B 0.0164(15) 0.0205(13) 0.0131(12) 0.0016(10) 0.0048(10) -0.0008(10)
C6A 0.0176(14) 0.0123(11) 0.0140(12) 0.0007(10) 0.0025(10) 0.0013(9)
C6B 0.0224(15) 0.0150(12) 0.0144(12) 0.0020(10) 0.0044(10) 0.0026(10)
C7A 0.0205(15) 0.0187(13) 0.0173(13) 0.0009(10) 0.0054(10) -0.0015(10)
C7B 0.0222(16) 0.0232(14) 0.0239(14) -0.0029(11) 0.0076(11) -0.0028(11)
C8A 0.0267(16) 0.0256(14) 0.0157(13) -0.0018(11) 0.0006(11) -0.0024(11)
C8B 0.0336(18) 0.0249(14) 0.0289(15) -0.0056(12) 0.0135(12) 0.0029(12)
C9A 0.0204(16) 0.0225(14) 0.0249(14) 0.0010(11) 0.0002(11) -0.0051(10)
C9B 0.0358(18) 0.0170(13) 0.0218(14) -0.0028(11) 0.0068(12) 0.0025(11)
C10A 0.0162(15) 0.0279(14) 0.0274(14) 0.0038(12) 0.0080(11) -0.0028(10)
C10B 0.0265(16) 0.0212(14) 0.0200(13) 0.0019(11) 0.0053(11) -0.0036(10)
C11A 0.0214(16) 0.0243(14) 0.0142(12) 0.0019(11) 0.0038(10) -0.0011(10)
C11B 0.0228(16) 0.0198(13) 0.0220(13) 0.0012(11) 0.0089(11) 0.0025(10)
B 0.0218(19) 0.0251(16) 0.0169(15) -0.0041(13) 0.0077(12) -0.0048(12)
F1A 0.033(3) 0.040(3) 0.021(2) 0.002(2) 0.010(2) -0.009(2)
F2A 0.033(3) 0.039(3) 0.018(3) -0.003(2) 0.011(2) -0.002(3)
F3A 0.032(3) 0.023(2) 0.037(2) -0.0032(18) 0.000(2) 0.000(2)
F4A 0.021(2) 0.049(3) 0.038(3) 0.000(2) 0.0058(19) -0.001(2)
F1B 0.0207(17) 0.0373(19) 0.0190(14) -0.0032(15) 0.0119(12) -0.0022(13)
F2B 0.034(2) 0.040(2) 0.0160(17) -0.0089(16) 0.0121(14) -0.0096(18)
F3B 0.056(2) 0.0317(15) 0.0308(15) 0.0031(12) 0.0133(15) -0.0217(16)
F4B 0.0195(16) 0.056(2) 0.0344(17) 0.0016(15) 0.0025(12) 0.0028(14)
O1 0.0270(12) 0.0312(11) 0.0384(12) -0.0116(10) -0.0011(9) 0.0071(9)
O2 0.0378(13) 0.0279(10) 0.0366(11) -0.0053(9) 0.0187(9) -0.0053(8)
C12 0.0308(17) 0.0219(14) 0.0207(14) 0.0081(12) 0.0062(11) 0.0073(11)
C13 0.0364(18) 0.0239(14) 0.0284(15) 0.0015(12) 0.0099(12) 0.0000(12)
C14 0.048(2) 0.0312(16) 0.0377(17) 0.0052(14) 0.0251(15) 0.0058(13)

loop_
_atom_type_symbol
_atom_type_description
_atom_type_scat_dispersion_real
_atom_type_scat_dispersion_imag
_atom_type_scat_source
C C 0.0033 0.0016 'International Tables Vol C Tables 4.2.6.8 and 6.1.1.4'
H H 0.0000 0.0000 'International Tables Vol C Tables 4.2.6.8 and 6.1.1.4'
B B 0.0013 0.0007 'International Tables Vol C Tables 4.2.6.8 and 6.1.1.4'
Cu Cu 0.3201 1.2651 'International Tables Vol C Tables 4.2.6.8 and 6.1.1.4'
F F 0.0171 0.0103 'International Tables Vol C Tables 4.2.6.8 and 6.1.1.4'
N N 0.0061 0.0033 'International Tables Vol C Tables 4.2.6.8 and 6.1.1.4'
O O 0.0106 0.0060 'International Tables Vol C Tables 4.2.6.8 and 6.1.1.4'

loop_
_geom_angle_atom_site_label_1
_geom_angle_atom_site_label_2
_geom_angle_atom_site_label_3
_geom_angle
_geom_angle_site_symmetry_1
_geom_angle_site_symmetry_3
_geom_angle_publ_flag
N3A Cu N3A 180.0 . 3_757 ?
N3A Cu N3B 88.08(7) . . ?
N3A Cu N3B 91.92(7) 3_757 . ?
N3A Cu N3B 91.92(7) . 3_757 ?
N3A Cu N3B 88.09(7) 3_757 3_757 ?
N3B Cu N3B 180.00(5) . 3_757 ?
C2A N1A C5A 108.71(19) . . ?
C2A N1A H1A 120.9(16) . . ?
C5A N1A H1A 130.3(16) . . ?
C2B N1B C5B 107.9(2) . . ?
C2B N1B H1B 124.5(17) . . ?
C5B N1B H1B 127.4(17) . . ?
N3A C2A N1A 110.5(2) . . ?
N3A C2A H2A 124.7 . . ?
N1A C2A H2A 124.7 . . ?
N3B C2B N1B 111.4(2) . . ?
N3B C2B H2B 124.3 . . ?
N1B C2B H2B 124.3 . . ?
C2A N3A C4A 106.10(19) . . ?
C2A N3A Cu 124.19(16) . . ?
C4A N3A Cu 128.93(15) . . ?
C2B N3B C4B 105.71(19) . . ?
C2B N3B Cu 127.72(16) . . ?
C4B N3B Cu 126.06(16) . . ?
C5A C4A N3A 109.9(2) . . ?
C5A C4A H4A 125.0 . . ?
N3A C4A H4A 125.0 . . ?
C5B C4B N3B 109.5(2) . . ?
C5B C4B H4B 125.3 . . ?
N3B C4B H4B 125.3 . . ?
C4A C5A N1A 104.7(2) . . ?
C4A C5A C6A 131.0(2) . . ?
N1A C5A C6A 124.3(2) . . ?
C4B C5B N1B 105.5(2) . . ?
C4B C5B C6B 130.8(2) . . ?
N1B C5B C6B 123.5(2) . . ?
C11A C6A C7A 118.9(2) . . ?
C11A C6A C5A 119.3(2) . . ?
C7A C6A C5A 121.9(2) . . ?
C7B C6B C11B 119.0(2) . . ?
C7B C6B C5B 121.4(2) . . ?
C11B C6B C5B 119.6(2) . . ?
C8A C7A C6A 119.9(2) . . ?
C8A C7A H7A 120.0 . . ?
C6A C7A H7A 120.0 . . ?
C6B C7B C8B 120.5(2) . . ?
C6B C7B H7B 119.8 . . ?
C8B C7B H7B 119.8 . . ?
C9A C8A C7A 121.0(2) . . ?
C9A C8A H8A 119.5 . . ?
C7A C8A H8A 119.5 . . ?
C9B C8B C7B 119.9(2) . . ?
C9B C8B H8B 120.0 . . ?
C7B C8B H8B 120.0 . . ?
C8A C9A C10A 119.4(2) . . ?
C8A C9A H9A 120.3 . . ?
C10A C9A H9A 120.3 . . ?
C10B C9B C8B 119.7(2) . . ?
C10B C9B H9B 120.2 . . ?
C8B C9B H9B 120.2 . . ?
C9A C10A C11A 120.0(2) . . ?
C9A C10A H10A 120.0 . . ?
C11A C10A H10A 120.0 . . ?
C11B C10B C9B 120.5(2) . . ?
C11B C10B H10B 119.8 . . ?
C9B C10B H10B 119.8 . . ?
C6A C11A C10A 120.9(2) . . ?
C6A C11A H11A 119.6 . . ?
C10A C11A H11A 119.6 . . ?
C10B C11B C6B 120.4(2) . . ?
C10B C11B H11B 119.8 . . ?
C6B C11B H11B 119.8 . . ?
F3B B F1B 112.9(3) . . ?
F4A B F1A 115.2(4) . . ?
F4A B F2A 112.5(6) . . ?
F1A B F2A 110.1(5) . . ?
F3B B F2B 111.3(3) . . ?
F1B B F2B 109.3(4) . . ?
F3B B F4B 109.1(3) . . ?
F1B B F4B 106.4(3) . . ?
F2B B F4B 107.6(3) . . ?
F4A B F3A 108.5(3) . . ?
F1A B F3A 106.1(3) . . ?
F2A B F3A 103.5(4) . . ?
H1 O1 H2 106(3) . . ?
O2 C12 C14 121.1(2) . . ?
O2 C12 C13 120.2(2) . . ?
C14 C12 C13 118.7(2) . . ?
C12 C13 H13A 109.5 . . ?
C12 C13 H13B 109.5 . . ?
H13A C13 H13B 109.5 . . ?
C12 C13 H13C 109.5 . . ?
H13A C13 H13C 109.5 . . ?
H13B C13 H13C 109.5 . . ?
C12 C14 H14A 109.5 . . ?
C12 C14 H14B 109.5 . . ?
H14A C14 H14B 109.5 . . ?
C12 C14 H14C 109.5 . . ?
H14A C14 H14C 109.5 . . ?
H14B C14 H14C 109.5 . . ?

loop_
_geom_bond_atom_site_label_1
_geom_bond_atom_site_label_2
_geom_bond_distance
_geom_bond_site_symmetry_2
_geom_bond_publ_flag
Cu N3A 1.9954(18) . ?
Cu N3A 1.9955(18) 3_757 ?
Cu N3B 2.0044(19) . ?
Cu N3B 2.0045(19) 3_757 ?
N1A C2A 1.343(3) . ?
N1A C5A 1.380(3) . ?
N1A H1A 0.882(16) . ?
N1B C2B 1.340(3) . ?
N1B C5B 1.382(3) . ?
N1B H1B 0.862(16) . ?
C2A N3A 1.321(3) . ?
C2A H2A 0.9500 . ?
C2B N3B 1.315(3) . ?
C2B H2B 0.9500 . ?
N3A C4A 1.381(3) . ?
N3B C4B 1.392(3) . ?
C4A C5A 1.368(3) . ?
C4A H4A 0.9500 . ?
C4B C5B 1.359(3) . ?
C4B H4B 0.9500 . ?
C5A C6A 1.469(3) . ?
C5B C6B 1.472(3) . ?
C6A C11A 1.386(3) . ?
C6A C7A 1.398(3) . ?
C6B C7B 1.387(3) . ?
C6B C11B 1.393(3) . ?
C7A C8A 1.385(3) . ?
C7A H7A 0.9500 . ?
C7B C8B 1.389(3) . ?
C7B H7B 0.9500 . ?
C8A C9A 1.380(4) . ?
C8A H8A 0.9500 . ?
C8B C9B 1.387(4) . ?
C8B H8B 0.9500 . ?
C9A C10A 1.387(3) . ?
C9A H9A 0.9500 . ?
C9B C10B 1.379(3) . ?
C9B H9B 0.9500 . ?
C10A C11A 1.387(3) . ?
C10A H10A 0.9500 . ?
C10B C11B 1.380(3) . ?
C10B H10B 0.9500 . ?
C11A H11A 0.9500 . ?
C11B H11B 0.9500 . ?
B F4A 1.326(5) . ?
B F3B 1.346(4) . ?
B F1B 1.382(4) . ?
B F1A 1.361(6) . ?
B F2A 1.403(8) . ?
B F2B 1.401(5) . ?
B F4B 1.427(4) . ?
B F3A 1.459(5) . ?
O1 H1 0.814(17) . ?
O1 H2 0.836(17) . ?
O2 C12 1.215(3) . ?
C12 C14 1.488(4) . ?
C12 C13 1.497(4) . ?
C13 H13A 0.9800 . ?
C13 H13B 0.9800 . ?
C13 H13C 0.9800 . ?
C14 H14A 0.9800 . ?
C14 H14B 0.9800 . ?
C14 H14C 0.9800 . ?

loop_
_geom_hbond_atom_site_label_D
_geom_hbond_atom_site_label_H
_geom_hbond_atom_site_label_A
_geom_hbond_distance_DH
_geom_hbond_distance_HA
_geom_hbond_distance_DA
_geom_hbond_angle_DHA
_geom_hbond_site_symmetry_A
_geom_hbond_publ_flag
N1A H1A F2A^a 0.882(16) 1.933(19) 2.796(10) 166(2) 1_556 yes
N1A H1A F2B^b 0.882(16) 1.952(18) 2.824(6) 170(2) 1_556 yes
N1B H1B O1 0.862(16) 1.919(17) 2.777(3) 173(3) 1_556 yes
O1 H1 F3A^a 0.814(17) 2.030(19) 2.832(5) 168(3) 1_454 yes
O1 H1 F3B^b 0.814(17) 1.982(19) 2.771(4) 163(3) 1_454 yes
O1 H2 O2 0.836(17) 1.945(18) 2.776(3) 174(3) 4_565 yes
